data_1531362
loop_
_publ_author_name
'Gomez, A.'
'Lara, V.H.'
'Bosch, P.'
'Reguera, E.'

_publ_section_title
;
 The structure of two manganese hexacyanometallates(II): Mn2 (Fe (C N)6) *
 8(H2 O) and Mn2 (Os (C N)6) *8(H2 O)
;
_journal_name_full 'Powder Diffraction'
_journal_page_first 144
_journal_page_last 148
_journal_volume 17
_journal_year 2002
_chemical_formula_sum 'C6 H16 Fe Mn2 N6 O8'
_chemical_name_systematic 'Mn2 (Fe (C N)6) (H2 O)8'
_space_group_IT_number 14
_symmetry_space_group_name_Hall '-P 2yn'
_symmetry_space_group_name_H-M 'P 1 21/n 1'
_cell_angle_alpha 90
_cell_angle_beta 98.649
_cell_angle_gamma 90
_cell_formula_units_Z 2
_cell_length_a 9.3656
_cell_length_b 12.2731
_cell_length_c 7.4816
_cell_volume 850.193
_citation_journal_id_ASTM PODIE2
_cod_data_source_file Gomez_PODIE2_2002_808.cif
_cod_data_source_block C6H16Fe1Mn2N6O8
_cod_original_cell_volume 850.1926
_cod_original_sg_symbol_Hall '-P 2ybc (x-z,y,z)'
_cod_original_formula_sum 'C6 H16 Fe1 Mn2 N6 O8'
_cod_database_code 1531362

loop_
_symmetry_equiv_pos_as_xyz
x,y,z
-x+1/2,y+1/2,-z+1/2
-x,-y,-z
x-1/2,-y-1/2,z-1/2

loop_
_atom_site_label
_atom_site_type_symbol
_atom_site_fract_x
_atom_site_fract_y
_atom_site_fract_z
_atom_site_occupancy
_atom_site_U_iso_or_equiv
N2 N-3 0.7115 0.5854 0.255 1 0.0
C2 C+2 0.627 0.5546 0.344 1 0.0
Fe1 Fe+2 0.5 0.5 0.5 1 0.0
O2 O-2 0.4253 0.0928 0.585 1 0.0
O3 O-2 0.23761 0.2297 0.403 1 0.0
O4 O-2 0.9598 0.2922 0.385 1 0.0
C3 C+2 0.359 0.4677 0.294 1 0.0
N1 N-3 0.62 0.2694 0.466 1 0.0
Mn1 Mn+2 0.6301 0.0947 0.4235 1 0.0
O1 O-2 0.4502 0.0962 0.183 1 0.0
C1 C+2 0.579 0.3586 0.473 1 0.0
N3 N-3 0.2685 0.4446 0.174 1 0.0
